data_7010909
loop_
_publ_author_name
'Andrew J. Evans'
'Scott E. Watkins'
'Donald C. Craig'
'Stephen B. Colbran'

_publ_section_title
;
 Copper complexes with ferrocenyl pendants: Evidence for an FeII CuII
 FeIII CuI electron transfer equilibrium leading to a reaction with
 dioxygen
;
_journal_issue 6
_journal_name_full 'J. Chem. Soc., Dalton Trans.'
_journal_page_first 983
_journal_page_last 994
_journal_paper_doi 10.1039/b105150b
_journal_year 2002
_chemical_formula_moiety 'C23 H37 Cl2 Cu Fe N3'
_chemical_formula_sum 'C23 H37 Cl2 Cu Fe N3'
_chemical_formula_weight 545.9
_space_group_IT_number 14
_symmetry_cell_setting monoclinic
_symmetry_space_group_name_Hall '-P 2ybc'
_symmetry_space_group_name_H-M 'P 1 21/c 1'
_atom_type_scat_source 'International Tables for X-ray Crystallography, Vol. IV'
_audit_creation_method 'RAELSPUB and manual entry'
_cell_angle_alpha 90
_cell_angle_beta 120.87(2)
_cell_angle_gamma 90
_cell_formula_units_Z 4
_cell_length_a 7.116(3)
_cell_length_b 29.896(11)
_cell_length_c 13.696(6)
_cell_measurement_reflns_used 10
_cell_measurement_temperature 294
_cell_measurement_theta_max 11
_cell_measurement_theta_min 10
_cell_volume 2500.9(19)
_diffrn_measurement_device_type 'Nonius CAD-4'
_diffrn_measurement_method \w--2\q
_diffrn_radiation_type 'Mo K\a'
_diffrn_radiation_wavelength 0.71073
_diffrn_reflns_av_R_equivalents 0.020
_diffrn_reflns_limit_h_max 8
_diffrn_reflns_limit_h_min -8
_diffrn_reflns_limit_k_max 35
_diffrn_reflns_limit_k_min 0
_diffrn_reflns_limit_l_max 16
_diffrn_reflns_limit_l_min 0
_diffrn_reflns_number 4581
_diffrn_reflns_theta_max 25
_diffrn_standards_decay_% 0
_diffrn_standards_interval_time 30min
_diffrn_standards_number 1
_exptl_absorpt_coefficient_mu 1.663
_exptl_absorpt_correction_T_max 0.80
_exptl_absorpt_correction_T_min 0.61
_exptl_absorpt_correction_type analytical
_exptl_absorpt_process_details '(DeMeulenaer & Tompa, 1965)'
_exptl_crystal_colour green
_exptl_crystal_density_diffrn 1.45
_exptl_crystal_density_method 'not measured'
_exptl_crystal_description prism
_exptl_crystal_F_000 1140.0
_exptl_crystal_size_max 0.29
_exptl_crystal_size_mid 0.13
_exptl_crystal_size_min 0.09
_refine_diff_density_max 0.57
_refine_diff_density_min -0.79
_refine_ls_extinction_method none
_refine_ls_goodness_of_fit_ref 1.38
_refine_ls_hydrogen_treatment noref
_refine_ls_number_parameters 271
_refine_ls_number_reflns 2907
_refine_ls_R_factor_gt 0.035
_refine_ls_shift/su_max 0.007
_refine_ls_structure_factor_coef F
_refine_ls_weighting_details 'w = 1/[\s^2^(F) + 0.0016F^2^]'
_refine_ls_weighting_scheme calc
_refine_ls_wR_factor_ref 0.046
_reflns_number_gt 2907
_reflns_number_total 4391
_reflns_threshold_expression I>3\s(I)
_cod_data_source_file b105150b.txt
_cod_data_source_block '[Cu(L3)Cl2]'
_cod_original_cell_volume 2501(2)
_cod_original_sg_symbol_H-M 'P 21/c'
_cod_database_code 7010909

loop_
_symmetry_equiv_pos_site_id
_symmetry_equiv_pos_as_xyz
1 x,y,z
2 -x,1/2+y,1/2-z
3 -x,-y,-z
4 x,1/2-y,1/2+z

loop_
_atom_site_label
_atom_site_fract_x
_atom_site_fract_y
_atom_site_fract_z
_atom_site_U_iso_or_equiv
_atom_site_adp_type
_atom_site_type_symbol
Cu 0.56929(7) 0.10479(2) 0.64619(4) 0.0370(2) Uani Cu
Fe 0.5321(1) 0.2804(1) 0.5807(1) 0.0637(2) Uani Fe
Cl1 0.7636(2) 0.0524(1) 0.6127(1) 0.0544(3) Uani Cl
Cl2 0.8802(2) 0.1428(1) 0.7686(1) 0.0593(3) Uani Cl
N1 0.4704(5) 0.0553(1) 0.7377(3) 0.0378(8) Uani N
N2 0.2682(5) 0.0880(1) 0.4974(3) 0.0363(8) Uani N
N3 0.3704(5) 0.1488(1) 0.6729(3) 0.0357(7) Uani N
C1 0.3350(6) 0.0260(1) 0.6392(3) 0.041(1) Uani C
C2 0.1751(6) 0.0498(1) 0.5296(3) 0.0404(9) Uani C
C3 0.1282(6) 0.1285(1) 0.4718(3) 0.043(1) Uani C
C4 0.1366(6) 0.1450(1) 0.5779(3) 0.0394(9) Uani C
C5 0.3961(6) 0.1315(1) 0.7810(3) 0.041(1) Uani C
C6 0.3429(6) 0.0818(1) 0.7749(3) 0.041(1) Uani C
C7 0.6473(6) 0.0281(2) 0.8316(4) 0.050(1) Uani C
C8 0.5618(8) -0.0111(2) 0.8699(4) 0.071(2) Uani C
C9 0.8018(7) 0.0571(2) 0.9337(4) 0.068(2) Uani C
C10 0.2891(7) 0.0756(1) 0.3960(4) 0.047(1) Uani C
C11 0.0671(8) 0.0674(2) 0.2868(4) 0.064(1) Uani C
C12 0.4198(8) 0.1104(2) 0.3747(4) 0.066(1) Uani C
C13 0.4373(7) 0.1971(1) 0.6914(4) 0.044(1) Uani C
C14 0.4122(7) 0.2195(1) 0.5869(4) 0.049(1) Uani C
C15 0.5550(8) 0.2158(2) 0.5442(4) 0.059(1) Uani C
C16 0.4686(10) 0.2424(2) 0.4443(4) 0.073(2) Uani C
C17 0.2759(10) 0.2623(2) 0.4263(4) 0.074(2) Uani C
C18 0.2395(8) 0.2485(2) 0.5138(4) 0.064(1) Uani C
C19 0.7173(21) 0.3034(3) 0.7401(6) 0.139(4) Uani C
C20 0.8416(13) 0.3027(3) 0.6897(7) 0.126(3) Uani C
C21 0.7447(14) 0.3293(3) 0.5944(6) 0.112(3) Uani C
C22 0.5589(16) 0.3480(2) 0.5831(6) 0.107(3) Uani C
C23 0.5385(18) 0.3320(3) 0.6742(10) 0.142(4) Uani C
H1C1 0.2492 0.0057 0.6599 0.041 Uani H
H2C1 0.4359 0.0078 0.6244 0.041 Uani H
H1C2 0.0524 0.0615 0.5378 0.040 Uani H
H2C2 0.1168 0.0273 0.4666 0.040 Uani H
H1C3 -0.0264 0.1208 0.4134 0.043 Uani H
H2C3 0.1821 0.1526 0.4416 0.043 Uani H
H1C4 0.0577 0.1234 0.6001 0.039 Uani H
H2C4 0.0647 0.1750 0.5628 0.039 Uani H
H1C5 0.2955 0.1485 0.7983 0.041 Uani H
H2C5 0.5510 0.1363 0.8435 0.041 Uani H
H1C6 0.1832 0.0773 0.7195 0.041 Uani H
H2C6 0.3787 0.0713 0.8519 0.041 Uani H
HC7 0.7366 0.0150 0.8013 0.050 Uani H
H1C8 0.4612 -0.0298 0.8025 0.071 Uani H
H2C8 0.6879 -0.0297 0.9261 0.071 Uani H
H3C8 0.4806 0.0007 0.9062 0.071 Uani H
H1C9 0.8565 0.0826 0.9076 0.068 Uani H
H2C9 0.7214 0.0691 0.9702 0.068 Uani H
H3C9 0.9286 0.0387 0.9901 0.068 Uani H
HC10 0.3730 0.0469 0.4151 0.047 Uani H
H1C11 -0.0171 0.0445 0.3020 0.064 Uani H
H2C11 -0.0178 0.0960 0.2621 0.064 Uani H
H3C11 0.0919 0.0564 0.2254 0.064 Uani H
H1C12 0.5635 0.1154 0.4462 0.066 Uani H
H2C12 0.4458 0.0995 0.3135 0.066 Uani H
H3C12 0.3361 0.1391 0.3502 0.066 Uani H
H1C13 0.5944 0.1990 0.7534 0.044 Uani H
H2C13 0.3445 0.2134 0.7151 0.044 Uani H
HC15 0.6925 0.1976 0.5781 0.059 Uani H
HC16 0.5342 0.2462 0.3954 0.073 Uani H
HC17 0.1798 0.2829 0.3623 0.074 Uani H
HC18 0.1139 0.2576 0.5226 0.064 Uani H
HC19 0.7478 0.2868 0.8101 0.139 Uani H
HC20 0.9808 0.2856 0.7179 0.126 Uani H
HC21 0.8008 0.3342 0.5416 0.112 Uani H
HC22 0.4569 0.3690 0.5219 0.107 Uani H
HC23 0.4188 0.3396 0.6893 0.142 Uani H

loop_
_atom_site_aniso_label
_atom_site_aniso_U_11
_atom_site_aniso_U_22
_atom_site_aniso_U_33
_atom_site_aniso_U_12
_atom_site_aniso_U_13
_atom_site_aniso_U_23
_atom_site_aniso_type_symbol
Cu 0.0295(2) 0.0383(3) 0.0497(3) -0.0034(2) 0.0249(2) -0.0062(2) Cu
Fe 0.0874(5) 0.0427(4) 0.0523(4) -0.0146(4) 0.0297(4) -0.0039(3) Fe
Cl1 0.0390(6) 0.0535(7) 0.0828(8) -0.0041(5) 0.0400(6) -0.0165(6) Cl
Cl2 0.0339(5) 0.0606(8) 0.0812(8) -0.0105(5) 0.0279(6) -0.0199(6) Cl
N1 0.033(2) 0.042(2) 0.041(2) 0.001(1) 0.021(2) 0.000(2) N
N2 0.037(2) 0.039(2) 0.038(2) -0.003(1) 0.023(2) -0.004(2) N
N3 0.033(2) 0.040(2) 0.037(2) 0.001(1) 0.019(2) -0.002(2) N
C1 0.036(2) 0.041(2) 0.044(2) -0.006(2) 0.020(2) 0.003(2) C
C2 0.036(2) 0.040(2) 0.050(3) -0.007(2) 0.025(2) -0.002(2) C
C3 0.038(2) 0.044(3) 0.043(2) 0.005(2) 0.019(2) 0.001(2) C
C4 0.032(2) 0.043(3) 0.045(2) 0.004(2) 0.020(2) -0.003(2) C
C5 0.038(2) 0.052(3) 0.039(2) 0.003(2) 0.024(2) -0.003(2) C
C6 0.038(2) 0.051(3) 0.043(3) 0.004(2) 0.027(2) 0.004(2) C
C7 0.038(2) 0.055(3) 0.054(3) 0.007(2) 0.021(2) 0.008(2) C
C8 0.072(3) 0.068(4) 0.061(3) 0.013(3) 0.025(3) 0.024(3) C
C9 0.046(3) 0.069(4) 0.061(3) 0.009(2) 0.007(2) 0.005(3) C
C10 0.060(3) 0.043(3) 0.047(3) -0.001(2) 0.035(2) -0.006(2) C
C11 0.080(3) 0.063(3) 0.038(3) -0.001(3) 0.023(3) -0.004(2) C
C12 0.096(4) 0.063(3) 0.076(4) -0.012(3) 0.069(3) -0.003(3) C
C13 0.052(3) 0.037(2) 0.048(3) -0.002(2) 0.029(2) -0.009(2) C
C14 0.055(3) 0.034(2) 0.056(3) -0.004(2) 0.027(2) -0.006(2) C
C15 0.080(4) 0.046(3) 0.063(3) -0.003(2) 0.045(3) -0.001(2) C
C16 0.116(5) 0.056(3) 0.054(3) -0.011(3) 0.049(3) 0.000(3) C
C17 0.095(4) 0.049(3) 0.058(3) -0.009(3) 0.025(3) 0.005(3) C
C18 0.068(3) 0.050(3) 0.067(3) 0.001(3) 0.030(3) 0.002(3) C
C19 0.220(9) 0.115(7) 0.064(5) -0.103(7) 0.059(6) -0.034(5) C
C20 0.111(6) 0.107(6) 0.079(5) -0.053(5) -0.010(5) 0.020(5) C
C21 0.133(6) 0.076(5) 0.095(6) -0.046(4) 0.035(5) 0.001(4) C
C22 0.183(8) 0.043(4) 0.079(5) -0.028(5) 0.057(6) -0.011(3) C
C23 0.206(9) 0.090(6) 0.163(9) -0.058(6) 0.119(8) -0.088(6) C

loop_
_geom_angle_atom_site_label_1
_geom_angle_atom_site_label_2
_geom_angle_atom_site_label_3
_geom_angle
_geom_angle_site_symmetry_1
_geom_angle_site_symmetry_2
_geom_angle_site_symmetry_3
_geom_angle_publ_flag
Cl1 Cu Cl2 91.7(1) 1_555 1_555 1_555 no
Cl1 Cu N1 93.1(1) 1_555 1_555 1_555 no
Cl1 Cu N2 93.5(1) 1_555 1_555 1_555 no
Cl1 Cu N3 175.2(1) 1_555 1_555 1_555 no
Cl2 Cu N1 112.2(1) 1_555 1_555 1_555 no
Cl2 Cu N2 160.8(1) 1_555 1_555 1_555 no
Cl2 Cu N3 92.6(1) 1_555 1_555 1_555 no
N1 Cu N2 86.0(1) 1_555 1_555 1_555 no
N1 Cu N3 83.4(1) 1_555 1_555 1_555 no
N2 Cu N3 82.9(1) 1_555 1_555 1_555 no
Cu N1 C1 97.1(2) 1_555 1_555 1_555 no
Cu N1 C6 105.0(2) 1_555 1_555 1_555 no
Cu N1 C7 117.8(2) 1_555 1_555 1_555 no
C1 N1 C6 113.9(3) 1_555 1_555 1_555 no
C1 N1 C7 109.3(3) 1_555 1_555 1_555 no
C6 N1 C7 112.9(3) 1_555 1_555 1_555 no
Cu N2 C2 106.2(2) 1_555 1_555 1_555 no
Cu N2 C3 104.9(2) 1_555 1_555 1_555 no
Cu N2 C10 114.3(2) 1_555 1_555 1_555 no
C2 N2 C3 110.2(3) 1_555 1_555 1_555 no
C2 N2 C10 110.5(3) 1_555 1_555 1_555 no
C3 N2 C10 110.5(3) 1_555 1_555 1_555 no
Cu N3 C4 110.3(2) 1_555 1_555 1_555 no
Cu N3 C5 101.8(2) 1_555 1_555 1_555 no
Cu N3 C13 116.7(2) 1_555 1_555 1_555 no
C4 N3 C5 110.6(3) 1_555 1_555 1_555 no
C4 N3 C13 109.6(3) 1_555 1_555 1_555 no
C5 N3 C13 107.6(3) 1_555 1_555 1_555 no
N1 C1 C2 115.7(3) 1_555 1_555 1_555 no
N2 C2 C1 115.4(3) 1_555 1_555 1_555 no
N2 C3 C4 110.4(3) 1_555 1_555 1_555 no
N3 C4 C3 109.8(3) 1_555 1_555 1_555 no
N3 C5 C6 112.6(3) 1_555 1_555 1_555 no
N1 C6 C5 111.3(3) 1_555 1_555 1_555 no
N1 C7 C8 113.8(3) 1_555 1_555 1_555 no
N1 C7 C9 111.8(4) 1_555 1_555 1_555 no
C8 C7 C9 110.2(4) 1_555 1_555 1_555 no
N2 C10 C11 113.2(3) 1_555 1_555 1_555 no
N2 C10 C12 111.5(3) 1_555 1_555 1_555 no
C11 C10 C12 110.3(4) 1_555 1_555 1_555 no
N3 C13 C14 113.2(3) 1_555 1_555 1_555 no
C13 C14 C15 126.8(4) 1_555 1_555 1_555 no
C13 C14 C18 125.5(4) 1_555 1_555 1_555 no
C15 C14 C18 107.7(4) 1_555 1_555 1_555 no
C14 C15 C16 107.8(4) 1_555 1_555 1_555 no
C15 C16 C17 108.0(5) 1_555 1_555 1_555 no
C16 C17 C18 108.5(5) 1_555 1_555 1_555 no
C14 C18 C17 108.0(5) 1_555 1_555 1_555 no
C20 C19 C23 106.8(8) 1_555 1_555 1_555 no
C19 C20 C21 109.3(9) 1_555 1_555 1_555 no
C20 C21 C22 109.1(8) 1_555 1_555 1_555 no
C21 C22 C23 107.1(8) 1_555 1_555 1_555 no
C19 C23 C22 107.6(9) 1_555 1_555 1_555 no

loop_
_geom_bond_atom_site_label_1
_geom_bond_atom_site_label_2
_geom_bond_distance
_geom_bond_site_symmetry_1
_geom_bond_site_symmetry_2
_geom_bond_publ_flag
Cu Cl1 2.286(1) 1_555 1_555 no
Cu Cl2 2.278(1) 1_555 1_555 no
Cu N1 2.272(3) 1_555 1_555 no
Cu N2 2.125(3) 1_555 1_555 no
Cu N3 2.099(3) 1_555 1_555 no
Fe C14 2.031(4) 1_555 1_555 no
Fe C15 2.023(5) 1_555 1_555 no
Fe C16 2.029(5) 1_555 1_555 no
Fe C17 2.033(5) 1_555 1_555 no
Fe C18 2.031(5) 1_555 1_555 no
Fe C19 2.005(7) 1_555 1_555 no
Fe C20 2.037(6) 1_555 1_555 no
Fe C21 2.042(6) 1_555 1_555 no
Fe C22 2.028(6) 1_555 1_555 no
Fe C23 1.991(7) 1_555 1_555 no
N1 C1 1.476(5) 1_555 1_555 no
N1 C6 1.479(5) 1_555 1_555 no
N1 C7 1.496(5) 1_555 1_555 no
N2 C2 1.497(5) 1_555 1_555 no
N2 C3 1.490(5) 1_555 1_555 no
N2 C10 1.517(5) 1_555 1_555 no
N3 C4 1.501(4) 1_555 1_555 no
N3 C5 1.489(5) 1_555 1_555 no
N3 C13 1.500(5) 1_555 1_555 no
C1 C2 1.515(5) 1_555 1_555 no
C3 C4 1.506(5) 1_555 1_555 no
C5 C6 1.524(6) 1_555 1_555 no
C7 C8 1.531(6) 1_555 1_555 no
C7 C9 1.530(6) 1_555 1_555 no
C10 C11 1.539(6) 1_555 1_555 no
C10 C12 1.519(6) 1_555 1_555 no
C13 C14 1.505(6) 1_555 1_555 no
C14 C15 1.413(6) 1_555 1_555 no
C14 C18 1.416(6) 1_555 1_555 no
C15 C16 1.422(6) 1_555 1_555 no
C16 C17 1.396(7) 1_555 1_555 no
C17 C18 1.411(7) 1_555 1_555 no
C19 C20 1.373(12) 1_555 1_555 no
C19 C23 1.410(12) 1_555 1_555 no
C20 C21 1.373(9) 1_555 1_555 no
C21 C22 1.369(10) 1_555 1_555 no
C22 C23 1.410(11) 1_555 1_555 no
